data_2232179
loop_
_publ_author_name
'Zhang, Li-Wei'
'Gao, Shan'
'Ng, Seik Weng'

_publ_section_title
;
 Hexaaquamanganese(II) bis[4-(pyridin-2-ylmethoxy)benzoate] dihydrate
;
_journal_coeditor_code BT5665
_journal_issue 11
_journal_name_full 'Acta Crystallographica Section E'
_journal_page_first m1520
_journal_paper_doi 10.1107/S1600536811040943
_journal_volume 67
_journal_year 2011
_chemical_formula_iupac '[Mn (H2 O)6] (C13 H10 N O3)2, 2H2 O'
_chemical_formula_moiety 'H12 Mn O6 2+, 2(C13 H10 N O3 -), 2(H2 O)'
_chemical_formula_sum 'C26 H36 Mn N2 O14'
_chemical_formula_weight 655.51
_chemical_name_systematic
;
Hexaaquamanganese(II) bis[4-(pyridin-2-ylmethoxy)benzoate] dihydrate
;
_space_group_IT_number 2
_symmetry_cell_setting triclinic
_symmetry_space_group_name_Hall '-P 1'
_symmetry_space_group_name_H-M 'P -1'
_atom_sites_solution_hydrogens geom
_atom_sites_solution_primary direct
_atom_sites_solution_secondary difmap
_audit_creation_method SHELXL-97
_cell_angle_alpha 84.498(4)
_cell_angle_beta 82.851(5)
_cell_angle_gamma 72.576(5)
_cell_formula_units_Z 1
_cell_length_a 7.4895(18)
_cell_length_b 7.6409(18)
_cell_length_c 13.791(3)
_cell_measurement_reflns_used 3613
_cell_measurement_temperature 293(2)
_cell_measurement_theta_max 27.50
_cell_measurement_theta_min 3.09
_cell_volume 745.7(3)
_computing_cell_refinement 'RAPID-AUTO (Rigaku, 1998)'
_computing_data_collection 'RAPID-AUTO (Rigaku, 1998)'
_computing_data_reduction 'CrystalClear (Rigaku/MSC, 2002)'
_computing_molecular_graphics 'X-SEED (Barbour, 2001)'
_computing_publication_material 'publCIF (Westrip, 2010)'
_computing_structure_refinement 'SHELXL97 (Sheldrick, 2008)'
_computing_structure_solution 'SHELXS97 (Sheldrick, 2008)'
_diffrn_ambient_temperature 293(2)
_diffrn_measured_fraction_theta_full 0.992
_diffrn_measured_fraction_theta_max 0.992
_diffrn_measurement_device_type 'Rigaku R-AXIS RAPID IP'
_diffrn_measurement_method \w
_diffrn_radiation_monochromator graphite
_diffrn_radiation_source 'fine-focus sealed tube'
_diffrn_radiation_type MoK\a
_diffrn_radiation_wavelength 0.71073
_diffrn_reflns_av_R_equivalents 0.0525
_diffrn_reflns_av_sigmaI/netI 0.0723
_diffrn_reflns_limit_h_max 8
_diffrn_reflns_limit_h_min -9
_diffrn_reflns_limit_k_max 9
_diffrn_reflns_limit_k_min -9
_diffrn_reflns_limit_l_max 17
_diffrn_reflns_limit_l_min -15
_diffrn_reflns_number 7320
_diffrn_reflns_theta_full 27.48
_diffrn_reflns_theta_max 27.48
_diffrn_reflns_theta_min 3.09
_diffrn_standards_decay_% 0
_diffrn_standards_interval_count 0
_diffrn_standards_interval_time 0
_diffrn_standards_number 0
_exptl_absorpt_coefficient_mu 0.514
_exptl_absorpt_correction_T_max 0.9456
_exptl_absorpt_correction_T_min 0.9086
_exptl_absorpt_correction_type multi-scan
_exptl_absorpt_process_details '(ABSCOR; Higashi, 1995)'
_exptl_crystal_colour colorless
_exptl_crystal_density_diffrn 1.460
_exptl_crystal_density_method 'not measured'
_exptl_crystal_description prism
_exptl_crystal_F_000 343
_exptl_crystal_size_max 0.19
_exptl_crystal_size_mid 0.12
_exptl_crystal_size_min 0.11
_refine_diff_density_max 0.616
_refine_diff_density_min -0.696
_refine_ls_extinction_method none
_refine_ls_goodness_of_fit_ref 1.073
_refine_ls_hydrogen_treatment constr
_refine_ls_matrix_type full
_refine_ls_number_parameters 196
_refine_ls_number_reflns 3387
_refine_ls_number_restraints 18
_refine_ls_restrained_S_all 1.072
_refine_ls_R_factor_all 0.0978
_refine_ls_R_factor_gt 0.0602
_refine_ls_shift/su_max 0.001
_refine_ls_shift/su_mean 0.001
_refine_ls_structure_factor_coef Fsqd
_refine_ls_weighting_details 'calc w=1/[\s^2^(Fo^2^)+(0.0912P)^2^] where P=(Fo^2^+2Fc^2^)/3'
_refine_ls_weighting_scheme calc
_refine_ls_wR_factor_gt 0.1496
_refine_ls_wR_factor_ref 0.1914
_reflns_number_gt 1971
_reflns_number_total 3387
_reflns_threshold_expression I>2\s(I)
_cod_data_source_file bt5665.cif
_cod_data_source_block I
_cod_database_code 2232179
_cod_database_fobs_code 2232179

loop_
_symmetry_equiv_pos_as_xyz
'x, y, z'
'-x, -y, -z'

loop_
_atom_site_type_symbol
_atom_site_label
_atom_site_fract_x
_atom_site_fract_y
_atom_site_fract_z
_atom_site_U_iso_or_equiv
_atom_site_adp_type
_atom_site_calc_flag
_atom_site_refinement_flags
_atom_site_occupancy
_atom_site_symmetry_multiplicity
Mn Mn1 0.5000 0.5000 0.5000 0.0466(3) Uani d S 1 2
O O1 0.4142(4) 0.8219(3) 0.26773(17) 0.0597(7) Uani d . 1 1
O O2 0.3600(4) 1.0287(3) 0.37937(16) 0.0600(7) Uani d . 1 1
O O3 0.2466(4) 1.5712(3) 0.00213(17) 0.0659(8) Uani d . 1 1
O O1w 0.2694(3) 0.6085(3) 0.41033(17) 0.0540(6) Uani d D 1 1
H H11 0.2936 0.6767 0.3620 0.081 Uiso d RD 1 1
H H12 0.1565 0.6540 0.4332 0.081 Uiso d RD 1 1
O O2w 0.4579(4) 0.7811(3) 0.52917(16) 0.0540(7) Uani d D 1 1
H H21 0.4325 0.8561 0.4797 0.081 Uiso d RD 1 1
H H22 0.5051 0.8316 0.5677 0.081 Uiso d RD 1 1
O O3w 0.3151(4) 0.4446(3) 0.63159(16) 0.0571(7) Uani d D 1 1
H H31 0.3960 0.3577 0.6581 0.086 Uiso d RD 1 1
H H32 0.2633 0.5227 0.6736 0.086 Uiso d RD 1 1
O O4w 0.0862(4) 1.2683(4) 0.5115(2) 0.0882(10) Uani d DU 1 1
H H41 0.1300 1.1960 0.4663 0.132 Uiso d RD 1 1
H H42 0.1734 1.2742 0.5427 0.132 Uiso d RD 1 1
N N1 0.1726(4) 1.7360(4) -0.2464(2) 0.0554(8) Uani d . 1 1
C C1 0.3759(5) 0.9845(4) 0.2909(2) 0.0471(8) Uani d . 1 1
C C2 0.3404(5) 1.1379(4) 0.2128(2) 0.0453(8) Uani d . 1 1
C C3 0.3102(5) 1.3176(5) 0.2353(2) 0.0520(9) Uani d . 1 1
H H3 0.3103 1.3441 0.2997 0.062 Uiso calc R 1 1
C C4 0.2800(6) 1.4580(5) 0.1630(2) 0.0562(10) Uani d . 1 1
H H4 0.2595 1.5785 0.1789 0.067 Uiso calc R 1 1
C C5 0.2800(5) 1.4203(5) 0.0674(3) 0.0510(9) Uani d . 1 1
C C6 0.3117(5) 1.2423(4) 0.0429(2) 0.0512(9) Uani d . 1 1
H H6 0.3129 1.2168 -0.0218 0.061 Uiso calc R 1 1
C C7 0.3420(5) 1.1005(5) 0.1161(2) 0.0489(9) Uani d . 1 1
H H7 0.3635 0.9800 0.1000 0.059 Uiso calc R 1 1
C C8 0.2382(6) 1.5467(5) -0.0977(2) 0.0548(9) Uani d . 1 1
H H8A 0.1441 1.4856 -0.1035 0.066 Uiso calc R 1 1
H H8B 0.3590 1.4720 -0.1258 0.066 Uiso calc R 1 1
C C9 0.1870(5) 1.7363(5) -0.1506(2) 0.0483(8) Uani d . 1 1
C C10 0.1244(6) 1.8998(6) -0.2957(3) 0.0645(11) Uani d . 1 1
H H10 0.1140 1.9023 -0.3623 0.077 Uiso calc R 1 1
C C11 0.0898(6) 2.0632(5) -0.2546(3) 0.0640(11) Uani d . 1 1
H H11A 0.0563 2.1736 -0.2922 0.077 Uiso calc R 1 1
C C12 0.1053(7) 2.0615(6) -0.1567(3) 0.0705(12) Uani d . 1 1
H H12A 0.0820 2.1706 -0.1261 0.085 Uiso calc R 1 1
C C13 0.1566(6) 1.8933(5) -0.1041(3) 0.0584(10) Uani d . 1 1
H H13 0.1701 1.8879 -0.0377 0.070 Uiso calc R 1 1

loop_
_atom_site_aniso_label
_atom_site_aniso_U_11
_atom_site_aniso_U_22
_atom_site_aniso_U_33
_atom_site_aniso_U_12
_atom_site_aniso_U_13
_atom_site_aniso_U_23
Mn1 0.0650(6) 0.0290(4) 0.0490(5) -0.0172(4) -0.0134(3) 0.0038(3)
O1 0.095(2) 0.0304(13) 0.0560(14) -0.0190(13) -0.0203(13) 0.0039(10)
O2 0.101(2) 0.0381(13) 0.0470(15) -0.0260(14) -0.0228(13) 0.0079(10)
O3 0.117(2) 0.0380(14) 0.0449(14) -0.0237(15) -0.0232(14) 0.0096(10)
O1w 0.0678(17) 0.0374(13) 0.0593(14) -0.0172(12) -0.0174(12) 0.0047(10)
O2w 0.092(2) 0.0215(11) 0.0543(14) -0.0192(12) -0.0222(13) -0.0011(9)
O3w 0.0719(18) 0.0417(14) 0.0531(14) -0.0116(13) -0.0064(12) 0.0035(11)
O4w 0.075(2) 0.081(2) 0.108(2) -0.0244(18) 0.0048(17) -0.0131(18)
N1 0.067(2) 0.0510(19) 0.0436(17) -0.0110(16) -0.0098(14) 0.0072(13)
C1 0.061(2) 0.0328(18) 0.051(2) -0.0166(17) -0.0157(16) 0.0043(14)
C2 0.058(2) 0.0315(16) 0.0491(19) -0.0164(16) -0.0146(16) 0.0064(13)
C3 0.079(3) 0.0356(18) 0.0445(19) -0.0180(18) -0.0180(17) 0.0015(14)
C4 0.088(3) 0.0320(18) 0.051(2) -0.0170(19) -0.0186(19) 0.0015(15)
C5 0.065(2) 0.0371(18) 0.051(2) -0.0164(17) -0.0152(17) 0.0107(15)
C6 0.077(3) 0.0346(18) 0.0427(19) -0.0147(18) -0.0149(17) -0.0009(14)
C7 0.068(2) 0.0324(17) 0.049(2) -0.0159(17) -0.0134(17) 0.0002(14)
C8 0.070(3) 0.042(2) 0.053(2) -0.0189(19) -0.0115(18) 0.0070(16)
C9 0.055(2) 0.0383(19) 0.052(2) -0.0150(17) -0.0111(16) 0.0062(15)
C10 0.071(3) 0.063(3) 0.050(2) -0.008(2) -0.0110(19) 0.0158(19)
C11 0.082(3) 0.041(2) 0.068(3) -0.018(2) -0.020(2) 0.0173(18)
C12 0.096(3) 0.044(2) 0.078(3) -0.025(2) -0.031(2) 0.0065(19)
C13 0.086(3) 0.046(2) 0.048(2) -0.023(2) -0.0237(19) 0.0065(16)

loop_
_atom_type_symbol
_atom_type_description
_atom_type_scat_dispersion_real
_atom_type_scat_dispersion_imag
_atom_type_scat_source
C C 0.0033 0.0016 'International Tables Vol C Tables 4.2.6.8 and 6.1.1.4'
H H 0.0000 0.0000 'International Tables Vol C Tables 4.2.6.8 and 6.1.1.4'
N N 0.0061 0.0033 'International Tables Vol C Tables 4.2.6.8 and 6.1.1.4'
O O 0.0106 0.0060 'International Tables Vol C Tables 4.2.6.8 and 6.1.1.4'
Mn Mn 0.3368 0.7283 'International Tables Vol C Tables 4.2.6.8 and 6.1.1.4'

loop_
_geom_angle_atom_site_label_1
_geom_angle_atom_site_label_2
_geom_angle_atom_site_label_3
_geom_angle_site_symmetry_1
_geom_angle_site_symmetry_3
_geom_angle
O2w Mn1 O2w 2_666 . 180.00(11)
O2w Mn1 O1w 2_666 . 94.67(8)
O2w Mn1 O1w . . 85.33(8)
O2w Mn1 O1w 2_666 2_666 85.33(8)
O2w Mn1 O1w . 2_666 94.67(8)
O1w Mn1 O1w . 2_666 180.0
O2w Mn1 O3w 2_666 . 85.49(9)
O2w Mn1 O3w . . 94.51(9)
O1w Mn1 O3w . . 93.70(9)
O1w Mn1 O3w 2_666 . 86.30(9)
O2w Mn1 O3w 2_666 2_666 94.51(9)
O2w Mn1 O3w . 2_666 85.49(9)
O1w Mn1 O3w . 2_666 86.30(9)
O1w Mn1 O3w 2_666 2_666 93.70(9)
O3w Mn1 O3w . 2_666 180.0
C5 O3 C8 . . 119.0(3)
Mn1 O1w H11 . . 113.3
Mn1 O1w H12 . . 123.8
H11 O1w H12 . . 108.4
Mn1 O2w H21 . . 113.9
Mn1 O2w H22 . . 133.0
H21 O2w H22 . . 106.7
Mn1 O3w H31 . . 97.6
Mn1 O3w H32 . . 123.2
H31 O3w H32 . . 108.4
H41 O4w H42 . . 110.0
C10 N1 C9 . . 116.7(3)
O1 C1 O2 . . 123.2(3)
O1 C1 C2 . . 119.5(3)
O2 C1 C2 . . 117.2(3)
C3 C2 C7 . . 119.0(3)
C3 C2 C1 . . 120.8(3)
C7 C2 C1 . . 120.2(3)
C4 C3 C2 . . 120.6(3)
C4 C3 H3 . . 119.7
C2 C3 H3 . . 119.7
C5 C4 C3 . . 120.2(3)
C5 C4 H4 . . 119.9
C3 C4 H4 . . 119.9
O3 C5 C4 . . 114.9(3)
O3 C5 C6 . . 124.7(3)
C4 C5 C6 . . 120.4(3)
C5 C6 C7 . . 119.3(3)
C5 C6 H6 . . 120.3
C7 C6 H6 . . 120.3
C2 C7 C6 . . 120.5(3)
C2 C7 H7 . . 119.7
C6 C7 H7 . . 119.7
O3 C8 C9 . . 107.4(3)
O3 C8 H8A . . 110.2
C9 C8 H8A . . 110.2
O3 C8 H8B . . 110.2
C9 C8 H8B . . 110.2
H8A C8 H8B . . 108.5
N1 C9 C13 . . 122.8(3)
N1 C9 C8 . . 114.5(3)
C13 C9 C8 . . 122.7(3)
N1 C10 C11 . . 124.1(4)
N1 C10 H10 . . 117.9
C11 C10 H10 . . 117.9
C10 C11 C12 . . 118.5(3)
C10 C11 H11A . . 120.7
C12 C11 H11A . . 120.7
C11 C12 C13 . . 118.4(4)
C11 C12 H12A . . 120.8
C13 C12 H12A . . 120.8
C9 C13 C12 . . 119.4(4)
C9 C13 H13 . . 120.3
C12 C13 H13 . . 120.3

loop_
_geom_bond_atom_site_label_1
_geom_bond_atom_site_label_2
_geom_bond_site_symmetry_2
_geom_bond_distance
Mn1 O2w 2_666 2.145(2)
Mn1 O2w . 2.145(2)
Mn1 O1w . 2.163(2)
Mn1 O1w 2_666 2.163(2)
Mn1 O3w . 2.229(2)
Mn1 O3w 2_666 2.229(2)
O1 C1 . 1.252(4)
O2 C1 . 1.279(4)
O3 C5 . 1.374(4)
O3 C8 . 1.418(4)
O1w H11 . 0.8420
O1w H12 . 0.8447
O2w H21 . 0.8498
O2w H22 . 0.8503
O3w H31 . 0.8419
O3w H32 . 0.8451
O4w H41 . 0.8414
O4w H42 . 0.8401
N1 C10 . 1.337(4)
N1 C9 . 1.339(4)
C1 C2 . 1.499(4)
C2 C3 . 1.383(5)
C2 C7 . 1.388(4)
C3 C4 . 1.378(4)
C3 H3 . 0.9300
C4 C5 . 1.377(5)
C4 H4 . 0.9300
C5 C6 . 1.377(5)
C6 C7 . 1.394(4)
C6 H6 . 0.9300
C7 H7 . 0.9300
C8 C9 . 1.521(4)
C8 H8A . 0.9700
C8 H8B . 0.9700
C9 C13 . 1.360(5)
C10 C11 . 1.361(6)
C10 H10 . 0.9300
C11 C12 . 1.368(5)
C11 H11A . 0.9300
C12 C13 . 1.385(5)
C12 H12A . 0.9300
C13 H13 . 0.9300

loop_
_geom_hbond_atom_site_label_D
_geom_hbond_atom_site_label_H
_geom_hbond_atom_site_label_A
_geom_hbond_site_symmetry_A
_geom_hbond_distance_DH
_geom_hbond_distance_HA
_geom_hbond_distance_DA
_geom_hbond_angle_DHA
O1w H11 O1 . 0.84 1.94 2.760(3) 163.8
O1w H12 O4w 2_576 0.84 1.83 2.668(4) 174.7
O2w H21 O2 . 0.85 1.83 2.680(3) 175.2
O2w H22 O2 2_676 0.85 1.92 2.744(3) 164.0
O3w H31 O1 2_666 0.84 1.97 2.805(3) 172.4
O3w H32 N1 1_546 0.85 1.96 2.789(4) 167.8
O4w H41 O2 . 0.84 2.12 2.888(4) 151.3
O4w H42 O3w 1_565 0.84 2.40 3.165(4) 150.9

loop_
_geom_torsion_atom_site_label_1
_geom_torsion_atom_site_label_2
_geom_torsion_atom_site_label_3
_geom_torsion_atom_site_label_4
_geom_torsion
O1 C1 C2 C3 -175.7(3)
O2 C1 C2 C3 6.2(5)
O1 C1 C2 C7 2.7(5)
O2 C1 C2 C7 -175.4(3)
C7 C2 C3 C4 0.8(6)
C1 C2 C3 C4 179.2(4)
C2 C3 C4 C5 -0.2(6)
C8 O3 C5 C4 -178.1(3)
C8 O3 C5 C6 1.8(6)
C3 C4 C5 O3 179.4(4)
C3 C4 C5 C6 -0.5(6)
O3 C5 C6 C7 -179.3(4)
C4 C5 C6 C7 0.6(6)
C3 C2 C7 C6 -0.7(6)
C1 C2 C7 C6 -179.1(3)
C5 C6 C7 C2 0.0(6)
C5 O3 C8 C9 176.3(3)
C10 N1 C9 C13 -0.5(6)
C10 N1 C9 C8 178.8(3)
O3 C8 C9 N1 -179.6(3)
O3 C8 C9 C13 -0.3(5)
C9 N1 C10 C11 -0.1(6)
N1 C10 C11 C12 0.2(7)
C10 C11 C12 C13 0.3(6)
N1 C9 C13 C12 1.1(6)
C8 C9 C13 C12 -178.2(4)
C11 C12 C13 C9 -1.0(7)
